data_7202918
loop_
_publ_author_name
'Imai, Yoshitane'
'Kawaguchi, Kakuhiro'
'Asai, Katuzo'
'Sato, Tomohiro'
'Kuroda, Reiko'
'Matsubara, Yoshio'

_publ_section_title
;
 Chiral channel-like cavity which is tunable via changes in 21-column
 packing structure
;
_journal_issue 6
_journal_name_full CrystEngComm
_journal_page_first 467
_journal_paper_doi 10.1039/b705641a
_journal_volume 9
_journal_year 2007
_chemical_formula_sum 'C32 H38 N2 O3'
_chemical_formula_weight 498.64
_chemical_name_systematic
;
?
;
_space_group_IT_number 4
_symmetry_space_group_name_Hall 'P 2yb'
_symmetry_space_group_name_H-M 'P 1 21 1'
_atom_sites_solution_hydrogens geom
_atom_sites_solution_primary direct
_atom_sites_solution_secondary difmap
_audit_creation_method SHELXL-97
_cell_angle_alpha 90.00
_cell_angle_beta 105.388(2)
_cell_angle_gamma 90.00
_cell_formula_units_Z 2
_cell_length_a 12.2472(13)
_cell_length_b 5.6733(6)
_cell_length_c 20.771(2)
_cell_measurement_temperature 293(2)
_cell_volume 1391.5(2)
_computing_structure_refinement 'SHELXL-97 (Sheldrick, 1997)'
_diffrn_ambient_temperature 293(2)
_diffrn_measured_fraction_theta_full 0.941
_diffrn_measured_fraction_theta_max 0.941
_diffrn_radiation_monochromator graphite
_diffrn_radiation_source 'fine-focus sealed tube'
_diffrn_radiation_type MoK\a
_diffrn_radiation_wavelength 0.71073
_diffrn_reflns_av_R_equivalents 0.0254
_diffrn_reflns_av_sigmaI/netI 0.0600
_diffrn_reflns_limit_h_max 13
_diffrn_reflns_limit_h_min -16
_diffrn_reflns_limit_k_max 7
_diffrn_reflns_limit_k_min -7
_diffrn_reflns_limit_l_max 26
_diffrn_reflns_limit_l_min -20
_diffrn_reflns_number 8391
_diffrn_reflns_theta_full 27.87
_diffrn_reflns_theta_max 27.87
_diffrn_reflns_theta_min 1.72
_exptl_absorpt_coefficient_mu 0.076
_exptl_absorpt_correction_T_max 0.9924
_exptl_absorpt_correction_T_min 0.9630
_exptl_crystal_density_diffrn 1.190
_exptl_crystal_density_method 'not measured'
_exptl_crystal_F_000 536
_exptl_crystal_size_max 0.50
_exptl_crystal_size_mid 0.10
_exptl_crystal_size_min 0.10
_refine_diff_density_max 0.240
_refine_diff_density_min -0.197
_refine_diff_density_rms 0.047
_refine_ls_abs_structure_details 'Flack H D (1983), Acta Cryst. A39, 876-881'
_refine_ls_abs_structure_Flack -0.2(13)
_refine_ls_extinction_method none
_refine_ls_goodness_of_fit_ref 1.036
_refine_ls_hydrogen_treatment mixed
_refine_ls_matrix_type full
_refine_ls_number_parameters 345
_refine_ls_number_reflns 5692
_refine_ls_number_restraints 1
_refine_ls_restrained_S_all 1.035
_refine_ls_R_factor_all 0.0649
_refine_ls_R_factor_gt 0.0547
_refine_ls_shift/su_max 0.000
_refine_ls_shift/su_mean 0.000
_refine_ls_structure_factor_coef Fsqd
_refine_ls_weighting_details 'calc w=1/[\s^2^(Fo^2^)+(0.0452P)^2^+0.4095P] where P=(Fo^2^+2Fc^2^)/3'
_refine_ls_weighting_scheme calc
_refine_ls_wR_factor_gt 0.1117
_refine_ls_wR_factor_ref 0.1170
_reflns_number_gt 4970
_reflns_number_total 5692
_reflns_threshold_expression >2sigma(I)
_cod_data_source_file b705641a.txt
_cod_data_source_block imai69_5
_cod_original_cell_volume 1391.5(3)
_cod_database_code 7202918

loop_
_symmetry_equiv_pos_as_xyz
'x, y, z'
'-x, y+1/2, -z'

loop_
_atom_site_label
_atom_site_type_symbol
_atom_site_fract_x
_atom_site_fract_y
_atom_site_fract_z
_atom_site_U_iso_or_equiv
_atom_site_adp_type
_atom_site_occupancy
_atom_site_symmetry_multiplicity
_atom_site_calc_flag
_atom_site_refinement_flags
_atom_site_disorder_assembly
_atom_site_disorder_group
C1 C 0.91081(18) 0.6680(4) 0.21728(11) 0.0159(5) Uani 1 1 d . . .
C2 C 0.9479(2) 0.5023(4) 0.26742(12) 0.0209(5) Uani 1 1 d . . .
H2 H 0.9826 0.3652 0.2583 0.025 Uiso 1 1 calc R . .
C3 C 0.9341(2) 0.5372(4) 0.33087(12) 0.0224(5) Uani 1 1 d . . .
H3 H 0.9588 0.4218 0.3633 0.027 Uiso 1 1 calc R . .
C4 C 0.88382(18) 0.7424(5) 0.34717(11) 0.0188(5) Uani 1 1 d . . .
C5 C 0.8510(2) 0.9098(4) 0.29703(12) 0.0225(5) Uani 1 1 d . . .
H5 H 0.8195 1.0506 0.3063 0.027 Uiso 1 1 calc R . .
C6 C 0.8640(2) 0.8733(5) 0.23362(12) 0.0227(5) Uani 1 1 d . . .
H6 H 0.8407 0.9896 0.2013 0.027 Uiso 1 1 calc R . .
C7 C 0.86158(19) 0.7760(5) 0.41386(11) 0.0208(5) Uani 1 1 d . . .
C8 C 0.8968(2) 0.6137(5) 0.46487(12) 0.0311(6) Uani 1 1 d . . .
H8 H 0.9377 0.4822 0.4580 0.037 Uiso 1 1 calc R . .
C9 C 0.8727(2) 0.6427(6) 0.52599(13) 0.0341(7) Uani 1 1 d . . .
H9 H 0.8967 0.5302 0.5593 0.041 Uiso 1 1 calc R . .
C10 C 0.8134(2) 0.8369(5) 0.53750(13) 0.0321(7) Uani 1 1 d . . .
H10 H 0.7963 0.8556 0.5782 0.038 Uiso 1 1 calc R . .
C11 C 0.7799(3) 1.0025(6) 0.48821(14) 0.0416(8) Uani 1 1 d . . .
H11 H 0.7414 1.1364 0.4959 0.050 Uiso 1 1 calc R . .
C12 C 0.8029(3) 0.9717(6) 0.42711(13) 0.0356(7) Uani 1 1 d . . .
H12 H 0.7785 1.0850 0.3940 0.043 Uiso 1 1 calc R . .
C13 C 0.91825(18) 0.6221(4) 0.14700(10) 0.0162(5) Uani 1 1 d . . .
H13A H 0.8423 0.6287 0.1174 0.019 Uiso 1 1 calc R . .
H13B H 0.9460 0.4628 0.1451 0.019 Uiso 1 1 calc R . .
C14 C 0.99300(17) 0.7888(4) 0.12007(11) 0.0158(5) Uani 1 1 d . . .
O15 O 1.01536(13) 0.7289(3) 0.06630(7) 0.0182(4) Uani 1 1 d . . .
O16 O 1.02622(13) 0.9773(3) 0.15057(8) 0.0201(4) Uani 1 1 d . . .
C21 C 1.27502(18) 0.3498(4) 0.03212(11) 0.0146(5) Uani 1 1 d . . .
C22 C 1.24168(19) 0.5573(4) -0.00370(11) 0.0182(5) Uani 1 1 d . . .
H22 H 1.1888 0.6554 0.0075 0.022 Uiso 1 1 calc R . .
C23 C 1.28667(19) 0.6182(5) -0.05578(11) 0.0194(5) Uani 1 1 d . . .
H23 H 1.2635 0.7563 -0.0796 0.023 Uiso 1 1 calc R . .
C24 C 1.36641(19) 0.4741(5) -0.07266(11) 0.0194(5) Uani 1 1 d . . .
H24 H 1.3970 0.5161 -0.1075 0.023 Uiso 1 1 calc R . .
C25 C 1.40030(19) 0.2680(5) -0.03756(12) 0.0214(5) Uani 1 1 d . . .
H25 H 1.4537 0.1709 -0.0487 0.026 Uiso 1 1 calc R . .
C26 C 1.35440(18) 0.2066(4) 0.01444(11) 0.0181(5) Uani 1 1 d . . .
H26 H 1.3771 0.0674 0.0378 0.022 Uiso 1 1 calc R . .
C27 C 1.22764(17) 0.2833(4) 0.08962(11) 0.0146(5) Uani 1 1 d . . .
H27 H 1.2547 0.1249 0.1047 0.017 Uiso 1 1 calc R . .
N28 N 1.10107(14) 0.2783(3) 0.06824(9) 0.0143(4) Uani 1 1 d . . .
H28A H 1.0779 0.2230 0.0267 0.021 Uiso 1 1 calc R . .
H28B H 1.0744 0.4236 0.0697 0.021 Uiso 1 1 calc R . .
H28C H 1.0756 0.1853 0.0956 0.021 Uiso 1 1 calc R . .
C29 C 1.39302(18) 0.4286(4) 0.18026(11) 0.0165(5) Uani 1 1 d . . .
C30 C 1.4364(2) 0.2311(5) 0.21760(12) 0.0229(5) Uani 1 1 d . . .
H30 H 1.3877 0.1111 0.2228 0.028 Uiso 1 1 calc R . .
C31 C 1.5518(2) 0.2103(5) 0.24732(14) 0.0311(6) Uani 1 1 d . . .
H31 H 1.5800 0.0770 0.2723 0.037 Uiso 1 1 calc R . .
C32 C 1.6246(2) 0.3882(5) 0.23976(14) 0.0324(7) Uani 1 1 d . . .
H32 H 1.7018 0.3754 0.2600 0.039 Uiso 1 1 calc R . .
C33 C 1.5829(2) 0.5830(5) 0.20253(13) 0.0303(6) Uani 1 1 d . . .
H33 H 1.6320 0.7017 0.1970 0.036 Uiso 1 1 calc R . .
C34 C 1.46724(19) 0.6040(5) 0.17289(12) 0.0219(5) Uani 1 1 d . . .
H34 H 1.4395 0.7374 0.1478 0.026 Uiso 1 1 calc R . .
C35 C 1.26673(18) 0.4551(4) 0.14939(11) 0.0158(5) Uani 1 1 d . . .
H35 H 1.2537 0.6157 0.1316 0.019 Uiso 1 1 calc R . .
N36 N 1.19536(16) 0.4224(4) 0.19519(10) 0.0186(4) Uani 1 1 d . . .
O41 O 1.21249(15) 0.9159(3) 0.25678(8) 0.0267(4) Uani 1 1 d . . .
H41 H 1.1483 0.9340 0.2326 0.040 Uiso 1 1 calc R . .
C42 C 1.2092(2) 0.9174(6) 0.32459(13) 0.0348(7) Uani 1 1 d . . .
H42A H 1.1643 0.7858 0.3330 0.042 Uiso 1 1 calc R . .
H42B H 1.1745 1.0621 0.3343 0.042 Uiso 1 1 calc R . .
C43 C 1.3282(3) 0.8988(6) 0.36876(14) 0.0415(8) Uani 1 1 d . . .
H43A H 1.3708 1.0351 0.3609 0.050 Uiso 1 1 calc R . .
H43B H 1.3254 0.9045 0.4150 0.050 Uiso 1 1 calc R . .
C44 C 1.3909(3) 0.6810(7) 0.35884(15) 0.0501(9) Uani 1 1 d . . .
H44A H 1.4004 0.6829 0.3139 0.060 Uiso 1 1 calc R . .
H44B H 1.3452 0.5446 0.3625 0.060 Uiso 1 1 calc R . .
C45 C 1.5058(3) 0.6537(11) 0.40779(19) 0.0868(16) Uani 1 1 d . . .
H45A H 1.4973 0.6465 0.4524 0.130 Uiso 1 1 calc R . .
H45B H 1.5526 0.7860 0.4039 0.130 Uiso 1 1 calc R . .
H45C H 1.5407 0.5112 0.3982 0.130 Uiso 1 1 calc R . .
H36A H 1.213(2) 0.279(5) 0.2185(13) 0.022(7) Uiso 1 1 d . . .
H36B H 1.206(3) 0.539(6) 0.2225(15) 0.037(9) Uiso 1 1 d . . .

loop_
_atom_site_aniso_label
_atom_site_aniso_U_11
_atom_site_aniso_U_22
_atom_site_aniso_U_33
_atom_site_aniso_U_23
_atom_site_aniso_U_13
_atom_site_aniso_U_12
C1 0.0116(10) 0.0174(13) 0.0179(11) 0.0001(10) 0.0024(9) -0.0050(9)
C2 0.0229(12) 0.0149(12) 0.0263(13) -0.0030(10) 0.0089(10) 0.0015(10)
C3 0.0261(13) 0.0203(14) 0.0202(12) 0.0063(10) 0.0051(10) 0.0032(10)
C4 0.0146(11) 0.0224(13) 0.0187(12) -0.0017(10) 0.0034(9) -0.0061(10)
C5 0.0262(13) 0.0158(13) 0.0276(13) 0.0018(11) 0.0107(11) 0.0043(10)
C6 0.0267(13) 0.0202(13) 0.0220(12) 0.0073(10) 0.0081(10) 0.0046(10)
C7 0.0181(11) 0.0254(14) 0.0191(12) -0.0027(11) 0.0049(10) -0.0065(10)
C8 0.0397(16) 0.0317(16) 0.0250(14) 0.0043(12) 0.0138(12) 0.0082(13)
C9 0.0446(17) 0.0359(17) 0.0247(14) 0.0087(13) 0.0143(13) 0.0050(14)
C10 0.0340(15) 0.0435(18) 0.0228(13) -0.0079(12) 0.0146(12) -0.0068(13)
C11 0.060(2) 0.0360(18) 0.0356(16) 0.0006(14) 0.0256(15) 0.0140(15)
C12 0.0519(18) 0.0302(16) 0.0281(14) 0.0051(13) 0.0165(13) 0.0111(14)
C13 0.0143(11) 0.0156(12) 0.0177(11) -0.0015(10) 0.0025(9) -0.0003(9)
C14 0.0122(10) 0.0189(13) 0.0151(11) 0.0037(10) 0.0013(9) 0.0035(9)
O15 0.0176(8) 0.0216(9) 0.0147(8) 0.0021(7) 0.0031(6) 0.0036(7)
O16 0.0229(9) 0.0178(9) 0.0201(8) -0.0026(7) 0.0068(7) -0.0059(7)
C21 0.0113(10) 0.0164(12) 0.0146(11) -0.0016(9) 0.0005(9) -0.0020(8)
C22 0.0137(11) 0.0186(13) 0.0220(12) -0.0030(10) 0.0040(9) 0.0036(9)
C23 0.0178(11) 0.0188(13) 0.0198(12) 0.0017(10) 0.0016(9) 0.0003(10)
C24 0.0190(11) 0.0252(14) 0.0163(11) 0.0013(10) 0.0089(9) -0.0050(10)
C25 0.0148(11) 0.0253(14) 0.0244(12) -0.0020(11) 0.0058(10) 0.0027(10)
C26 0.0137(10) 0.0204(13) 0.0195(12) -0.0001(10) 0.0031(9) 0.0018(9)
C27 0.0109(10) 0.0140(12) 0.0178(11) 0.0000(10) 0.0022(8) 0.0015(9)
N28 0.0144(9) 0.0133(10) 0.0136(9) -0.0004(8) 0.0010(7) -0.0010(8)
C29 0.0168(11) 0.0174(13) 0.0147(11) -0.0003(10) 0.0027(9) -0.0008(10)
C30 0.0197(12) 0.0174(13) 0.0283(13) 0.0027(10) 0.0003(10) -0.0045(10)
C31 0.0263(13) 0.0220(15) 0.0377(15) 0.0083(12) -0.0043(12) 0.0026(11)
C32 0.0153(12) 0.0357(17) 0.0395(16) 0.0025(13) -0.0043(11) -0.0034(11)
C33 0.0206(13) 0.0319(16) 0.0350(15) 0.0073(12) 0.0011(11) -0.0090(11)
C34 0.0173(11) 0.0242(14) 0.0212(12) 0.0045(11) -0.0001(10) -0.0016(10)
C35 0.0158(11) 0.0150(12) 0.0160(11) 0.0007(9) 0.0029(9) -0.0012(9)
N36 0.0183(10) 0.0189(12) 0.0186(10) -0.0024(10) 0.0051(8) -0.0025(9)
O41 0.0287(9) 0.0286(11) 0.0192(8) -0.0013(8) -0.0001(7) -0.0026(9)
C42 0.0418(16) 0.0367(18) 0.0264(14) -0.0050(13) 0.0099(13) -0.0012(14)
C43 0.0450(17) 0.054(2) 0.0215(14) -0.0032(14) 0.0028(13) -0.0042(16)
C44 0.0382(18) 0.067(3) 0.0389(18) 0.0009(17) -0.0014(14) 0.0094(17)
C45 0.057(3) 0.129(5) 0.060(3) -0.002(3) -0.009(2) 0.027(3)

loop_
_atom_type_symbol
_atom_type_description
_atom_type_scat_dispersion_real
_atom_type_scat_dispersion_imag
_atom_type_scat_source
C C 0.0033 0.0016 'International Tables Vol C Tables 4.2.6.8 and 6.1.1.4'
H H 0.0000 0.0000 'International Tables Vol C Tables 4.2.6.8 and 6.1.1.4'
N N 0.0061 0.0033 'International Tables Vol C Tables 4.2.6.8 and 6.1.1.4'
O O 0.0106 0.0060 'International Tables Vol C Tables 4.2.6.8 and 6.1.1.4'

loop_
_geom_angle_atom_site_label_1
_geom_angle_atom_site_label_2
_geom_angle_atom_site_label_3
_geom_angle
_geom_angle_site_symmetry_1
_geom_angle_site_symmetry_3
_geom_angle_publ_flag
C6 C1 C2 117.5(2) . . ?
C6 C1 C13 121.3(2) . . ?
C2 C1 C13 121.2(2) . . ?
C3 C2 C1 121.2(2) . . ?
C2 C3 C4 121.4(2) . . ?
C5 C4 C3 116.5(2) . . ?
C5 C4 C7 121.4(2) . . ?
C3 C4 C7 122.0(2) . . ?
C6 C5 C4 121.9(2) . . ?
C1 C6 C5 121.4(2) . . ?
C8 C7 C12 116.9(2) . . ?
C8 C7 C4 122.0(2) . . ?
C12 C7 C4 121.1(2) . . ?
C7 C8 C9 121.5(3) . . ?
C10 C9 C8 120.3(3) . . ?
C11 C10 C9 119.2(2) . . ?
C10 C11 C12 120.4(3) . . ?
C11 C12 C7 121.7(3) . . ?
C1 C13 C14 116.40(19) . . ?
O16 C14 O15 123.9(2) . . ?
O16 C14 C13 119.4(2) . . ?
O15 C14 C13 116.7(2) . . ?
C26 C21 C22 118.6(2) . . ?
C26 C21 C27 120.4(2) . . ?
C22 C21 C27 120.9(2) . . ?
C23 C22 C21 120.5(2) . . ?
C22 C23 C24 120.2(2) . . ?
C25 C24 C23 119.9(2) . . ?
C24 C25 C26 119.7(2) . . ?
C25 C26 C21 121.0(2) . . ?
N28 C27 C21 110.86(17) . . ?
N28 C27 C35 108.98(17) . . ?
C21 C27 C35 112.01(18) . . ?
C34 C29 C30 118.5(2) . . ?
C34 C29 C35 120.6(2) . . ?
C30 C29 C35 120.9(2) . . ?
C29 C30 C31 120.7(2) . . ?
C32 C31 C30 119.9(2) . . ?
C33 C32 C31 119.9(2) . . ?
C32 C33 C34 120.2(2) . . ?
C29 C34 C33 120.7(2) . . ?
N36 C35 C29 115.49(18) . . ?
N36 C35 C27 109.24(18) . . ?
C29 C35 C27 109.86(18) . . ?
O41 C42 C43 109.1(2) . . ?
C44 C43 C42 115.0(3) . . ?
C43 C44 C45 114.4(3) . . ?

loop_
_geom_bond_atom_site_label_1
_geom_bond_atom_site_label_2
_geom_bond_distance
_geom_bond_site_symmetry_2
_geom_bond_publ_flag
C1 C6 1.380(3) . ?
C1 C2 1.387(3) . ?
C1 C13 1.509(3) . ?
C2 C3 1.387(3) . ?
C3 C4 1.400(3) . ?
C4 C5 1.388(3) . ?
C4 C7 1.493(3) . ?
C5 C6 1.383(3) . ?
C7 C8 1.383(4) . ?
C7 C12 1.389(4) . ?
C8 C9 1.388(3) . ?
C9 C10 1.375(4) . ?
C10 C11 1.370(4) . ?
C11 C12 1.382(4) . ?
C13 C14 1.522(3) . ?
C14 O16 1.254(3) . ?
C14 O15 1.265(3) . ?
C21 C26 1.389(3) . ?
C21 C22 1.394(3) . ?
C21 C27 1.508(3) . ?
C22 C23 1.382(3) . ?
C23 C24 1.388(3) . ?
C24 C25 1.382(4) . ?
C25 C26 1.388(3) . ?
C27 N28 1.495(3) . ?
C27 C35 1.551(3) . ?
C29 C34 1.383(3) . ?
C29 C30 1.386(3) . ?
C29 C35 1.516(3) . ?
C30 C31 1.389(3) . ?
C31 C32 1.383(4) . ?
C32 C33 1.367(4) . ?
C33 C34 1.392(3) . ?
C35 N36 1.465(3) . ?
O41 C42 1.419(3) . ?
C42 C43 1.506(4) . ?
C43 C44 1.497(5) . ?
C44 C45 1.510(4) . ?

loop_
_cod_related_entry_id
_cod_related_entry_database
_cod_related_entry_code
1 ChemSpider 21197703
